data_4081331
loop_
_publ_author_name
'Esteruelas, Miguel A.'
'L\'opez, Ana M.'
'L\'opez, Fernando'
'Mascare\~nas, Jos\'e L.'
'Mozo, Silvia'
'O\~nate, Enrique'
'Saya, Luc\?\'ia'

_publ_section_title
;
 Osmium Models of Intermediates Involved in Catalytic Reactions of
 Alkylidenecyclopropanes
;
_journal_issue 17
_journal_name_full Organometallics
_journal_page_first 4851
_journal_paper_doi 10.1021/om400597q
_journal_volume 32
_journal_year 2013
_chemical_formula_sum 'C55 H45 B F24 N Os P'
_chemical_formula_weight 1407.90
_chemical_name_systematic
; 
 ? 
;
_space_group_IT_number 33
_symmetry_cell_setting orthorhombic
_symmetry_space_group_name_Hall 'P 2c -2n'
_symmetry_space_group_name_H-M 'P n a 21'
_atom_sites_solution_hydrogens geom
_atom_sites_solution_primary direct
_atom_sites_solution_secondary difmap
_audit_creation_method SHELXL-97
_cell_angle_alpha 90.00
_cell_angle_beta 90.00
_cell_angle_gamma 90.00
_cell_formula_units_Z 4
_cell_length_a 33.789(9)
_cell_length_b 12.687(4)
_cell_length_c 12.974(4)
_cell_measurement_reflns_used 9884
_cell_measurement_temperature 100(2)
_cell_measurement_theta_max 26
_cell_measurement_theta_min 2.2
_cell_volume 5562(3)
_computing_cell_refinement 'SAINT+ v. 7.56a (Bruker AXS, 2008)'
_computing_data_collection 'apex2 v. 7.0 (Bruker AXS, 2009)'
_computing_data_reduction 'SAINT+ v. 7.56a (Bruker AXS, 2008)'
_computing_molecular_graphics 'XP, SHELXTL v. 6.14 (Bruker, 2000)'
_computing_publication_material 'XCIF, SHELXTL v. 6.14 (Bruker, 2000)'
_computing_structure_refinement 'SHELXL-97 (Sheldrick, 1997)'
_computing_structure_solution 'SHELXS-97 (Sheldrick, 1990)'
_diffrn_ambient_temperature 100(2)
_diffrn_detector_area_resol_mean 8.26
_diffrn_measured_fraction_theta_full 0.999
_diffrn_measured_fraction_theta_max 0.945
_diffrn_measurement_device_type 'Bruker APEX DUO system'
_diffrn_measurement_method '\w rotations with narrow frames'
_diffrn_radiation_monochromator graphite
_diffrn_radiation_source 'fine-focus sealed tube'
_diffrn_radiation_type MoK\a
_diffrn_radiation_wavelength 0.71073
_diffrn_reflns_av_R_equivalents 0.0428
_diffrn_reflns_av_sigmaI/netI 0.0644
_diffrn_reflns_limit_h_max 47
_diffrn_reflns_limit_h_min -48
_diffrn_reflns_limit_k_max 18
_diffrn_reflns_limit_k_min -14
_diffrn_reflns_limit_l_max 18
_diffrn_reflns_limit_l_min -17
_diffrn_reflns_number 44614
_diffrn_reflns_theta_full 27.50
_diffrn_reflns_theta_max 30.41
_diffrn_reflns_theta_min 1.71
_diffrn_standards_decay_% 0
_exptl_absorpt_coefficient_mu 2.440
_exptl_absorpt_correction_T_max 0.862
_exptl_absorpt_correction_T_min 0.636
_exptl_absorpt_correction_type multi-scan
_exptl_absorpt_process_details
;
 Absorption correction performed with SADABS program. This is based on the
method of Blessing: Blessing, R. H., Acta Crystallogr., Sect. A 1995, 51, 33.
;
_exptl_crystal_colour yellow
_exptl_crystal_density_diffrn 1.681
_exptl_crystal_density_method 'not measured'
_exptl_crystal_description 'irregular block'
_exptl_crystal_F_000 2776
_exptl_crystal_size_max 0.25
_exptl_crystal_size_mid 0.19
_exptl_crystal_size_min 0.03
_refine_diff_density_max 4.686
_refine_diff_density_min -2.587
_refine_diff_density_rms 0.205
_refine_ls_abs_structure_details 'Flack H D (1983), Acta Cryst. A39, 876-881'
_refine_ls_abs_structure_Flack 0.056(13)
_refine_ls_extinction_method none
_refine_ls_goodness_of_fit_ref 1.039
_refine_ls_hydrogen_treatment mixed
_refine_ls_matrix_type full
_refine_ls_number_parameters 704
_refine_ls_number_reflns 14904
_refine_ls_number_restraints 104
_refine_ls_restrained_S_all 1.046
_refine_ls_R_factor_all 0.0989
_refine_ls_R_factor_gt 0.0788
_refine_ls_shift/su_max 0.020
_refine_ls_shift/su_mean 0.001
_refine_ls_structure_factor_coef Fsqd
_refine_ls_weighting_details 'calc w=1/[\s^2^(Fo^2^)+(0.1233P)^2^+29.3834P] where P=(Fo^2^+2Fc^2^)/3'
_refine_ls_weighting_scheme calc
_refine_ls_wR_factor_gt 0.2101
_refine_ls_wR_factor_ref 0.2244
_reflns_number_gt 11629
_reflns_number_total 14904
_reflns_threshold_expression >2sigma(I)
_cod_data_source_file om400597q_si_002.cif
_cod_data_source_block enriquen30-p
_cod_original_sg_symbol_H-M Pna21
_cod_database_code 4081331

loop_
_symmetry_equiv_pos_as_xyz
'x, y, z'
'-x, -y, z+1/2'
'x+1/2, -y+1/2, z'
'-x+1/2, y+1/2, z+1/2'

loop_
_atom_site_label
_atom_site_type_symbol
_atom_site_fract_x
_atom_site_fract_y
_atom_site_fract_z
_atom_site_U_iso_or_equiv
_atom_site_adp_type
_atom_site_occupancy
_atom_site_symmetry_multiplicity
_atom_site_calc_flag
_atom_site_refinement_flags
_atom_site_disorder_assembly
_atom_site_disorder_group
Os Os 0.090404(10) 0.30595(3) 0.30302(9) 0.03563(11) Uani 0.95 1 d P A 1
P1 P 0.13469(9) 0.1681(2) 0.3542(3) 0.0422(6) Uani 0.95 1 d PD A 1
N1 N 0.1024(2) 0.3727(6) 0.4548(7) 0.0302(17) Uani 0.95 1 d P A 1
B1 B 0.3661(3) 0.2225(7) 0.4065(7) 0.0241(17) Uani 1 1 d . B 1
C1 C 0.1342(3) 0.4284(9) 0.4779(9) 0.043(2) Uani 0.95 1 d P A 1
H1 H 0.1553 0.4324 0.4296 0.052 Uiso 0.95 1 calc PR A 1
C2 C 0.1376(4) 0.4807(10) 0.5708(10) 0.054(3) Uani 0.95 1 d P A 1
H2 H 0.1613 0.5159 0.5894 0.065 Uiso 0.95 1 calc PR A 1
C3 C 0.1050(5) 0.4801(11) 0.6362(12) 0.061(4) Uani 0.95 1 d P A 1
H3 H 0.1066 0.5136 0.7015 0.074 Uiso 0.95 1 calc PR A 1
C4 C 0.0719(5) 0.4327(13) 0.6075(9) 0.065(4) Uani 0.95 1 d P A 1
H4 H 0.0493 0.4361 0.6511 0.078 Uiso 0.95 1 calc PR A 1
C5 C 0.0694(4) 0.3782(9) 0.5147(8) 0.043(2) Uani 0.95 1 d P A 1
C6 C 0.0368(4) 0.3203(11) 0.4793(11) 0.056(3) Uani 0.95 1 d P A 1
H6 H 0.0138 0.3119 0.5205 0.067 Uiso 0.95 1 calc PR A 1
C7 C 0.0393(3) 0.2765(11) 0.3835(10) 0.047(3) Uani 0.95 1 d P A 1
C8 C 0.0178(4) 0.2047(14) 0.3192(13) 0.071(5) Uani 0.95 1 d P A 1
H8A H -0.0028 0.2404 0.2778 0.086 Uiso 0.95 1 calc PR A 1
H8B H 0.0060 0.1460 0.3589 0.086 Uiso 0.95 1 calc PR A 1
C9 C 0.0527(4) 0.1695(11) 0.2544(11) 0.050(3) Uani 0.95 1 d P A 1
H9A H 0.0469 0.1691 0.1797 0.059 Uiso 0.95 1 calc PR A 1
H9B H 0.0636 0.1005 0.2762 0.059 Uiso 0.95 1 calc PR A 1
C10 C 0.0774(3) 0.4669(8) 0.2487(8) 0.058(3) Uani 0.95 1 d PGU A 1
H10 H 0.0649 0.5149 0.2946 0.070 Uiso 0.95 1 calc PR A 1
C11 C 0.0581(3) 0.3951(8) 0.1833(7) 0.056(3) Uani 0.95 1 d PGU A 1
H11 H 0.0303 0.3861 0.1771 0.067 Uiso 0.95 1 calc PR A 1
C12 C 0.0872(3) 0.3391(9) 0.1286(7) 0.055(3) Uani 0.95 1 d PGU A 1
H12 H 0.0825 0.2855 0.0789 0.066 Uiso 0.95 1 calc PR A 1
C13 C 0.1244(3) 0.3762(8) 0.1602(7) 0.056(3) Uani 0.95 1 d PGU A 1
H13 H 0.1493 0.3521 0.1357 0.067 Uiso 0.95 1 calc PR A 1
C14 C 0.1184(3) 0.4552(8) 0.2345(7) 0.052(3) Uani 0.95 1 d PGU A 1
H14 H 0.1384 0.4939 0.2690 0.063 Uiso 0.95 1 calc PR A 1
C15A C 0.1418(8) 0.0662(11) 0.2563(11) 0.046(3) Uiso 0.61 1 d PD A 1
C16A C 0.1509(6) -0.0324(12) 0.2763(16) 0.052(3) Uiso 0.61 1 d PD A 1
H16A H 0.1570 -0.0793 0.2215 0.062 Uiso 0.61 1 calc PR A 1
H16B H 0.1513 -0.0568 0.3455 0.062 Uiso 0.61 1 calc PR A 1
C17A C 0.1423(8) 0.0929(18) 0.1440(12) 0.052(3) Uiso 0.61 1 d PD A 1
H17A H 0.1697 0.1057 0.1219 0.078 Uiso 0.61 1 calc PR A 1
H17B H 0.1265 0.1564 0.1321 0.078 Uiso 0.61 1 calc PR A 1
H17C H 0.1312 0.0342 0.1044 0.078 Uiso 0.61 1 calc PR A 1
C15B C 0.1386(15) 0.0525(15) 0.2717(18) 0.046(3) Uiso 0.34 1 d PD A 2
C16B C 0.1425(13) 0.073(3) 0.174(2) 0.052(3) Uiso 0.34 1 d PD A 2
H16C H 0.1443 0.0164 0.1256 0.062 Uiso 0.34 1 calc PR A 2
H16D H 0.1435 0.1436 0.1503 0.062 Uiso 0.34 1 calc PR A 2
C17B C 0.1369(10) -0.0581(19) 0.313(3) 0.052(3) Uiso 0.34 1 d PD A 2
H17D H 0.1265 -0.1051 0.2591 0.078 Uiso 0.34 1 calc PR A 2
H17E H 0.1195 -0.0604 0.3730 0.078 Uiso 0.34 1 calc PR A 2
H17F H 0.1635 -0.0810 0.3322 0.078 Uiso 0.34 1 calc PR A 2
C18 C 0.1873(5) 0.2147(12) 0.3795(16) 0.072(5) Uani 0.95 1 d P . .
H18 H 0.1861 0.2597 0.4427 0.086 Uiso 0.95 1 calc PR A 1
C19 C 0.2044(5) 0.2787(15) 0.301(3) 0.111(9) Uani 0.95 1 d P A .
H19A H 0.2255 0.2393 0.2660 0.166 Uiso 0.95 1 calc PR . .
H19B H 0.2155 0.3427 0.3316 0.166 Uiso 0.95 1 calc PR . .
H19C H 0.1840 0.2979 0.2504 0.166 Uiso 0.95 1 calc PR . .
C20 C 0.2146(5) 0.1196(16) 0.407(3) 0.129(12) Uani 0.95 1 d P A .
H20A H 0.2093 0.0614 0.3590 0.193 Uiso 0.95 1 calc PR . .
H20B H 0.2092 0.0966 0.4775 0.193 Uiso 0.95 1 calc PR . .
H20C H 0.2423 0.1410 0.4009 0.193 Uiso 0.95 1 calc PR . .
C21 C 0.1225(5) 0.0958(11) 0.4766(11) 0.059(3) Uani 0.95 1 d P . .
H21 H 0.1404 0.0331 0.4794 0.071 Uiso 0.95 1 calc PR A 1
C22 C 0.0799(7) 0.0530(17) 0.4762(17) 0.101(7) Uani 0.95 1 d P A .
H22A H 0.0662 0.0766 0.5385 0.151 Uiso 0.95 1 calc PR . .
H22B H 0.0806 -0.0242 0.4744 0.151 Uiso 0.95 1 calc PR . .
H22C H 0.0660 0.0795 0.4152 0.151 Uiso 0.95 1 calc PR . .
C23 C 0.1315(6) 0.1605(12) 0.5689(14) 0.077(5) Uani 0.95 1 d P A .
H23A H 0.1204 0.2312 0.5601 0.116 Uiso 0.95 1 calc PR . .
H23B H 0.1603 0.1656 0.5777 0.116 Uiso 0.95 1 calc PR . .
H23C H 0.1199 0.1273 0.6300 0.116 Uiso 0.95 1 calc PR . .
C24 C 0.3625(2) 0.2479(6) 0.2827(5) 0.0230(16) Uani 1 1 d . . .
C25 C 0.3286(3) 0.2672(6) 0.2278(7) 0.0296(17) Uani 1 1 d . B .
H25 H 0.3041 0.2710 0.2638 0.035 Uiso 1 1 calc R . .
C26 C 0.3285(4) 0.2814(8) 0.1208(8) 0.035(2) Uani 1 1 d . . .
C27 C 0.2882(3) 0.3079(7) 0.0653(6) 0.056(3) Uani 1 1 d D B .
C28 C 0.3626(4) 0.2741(10) 0.0647(8) 0.052(3) Uani 1 1 d . B .
H28 H 0.3621 0.2805 -0.0083 0.062 Uiso 1 1 calc R . .
C29 C 0.3985(4) 0.2570(13) 0.1167(9) 0.059(4) Uani 1 1 d D . .
C31 C 0.3956(3) 0.2457(9) 0.2244(8) 0.044(2) Uani 1 1 d . B .
H31 H 0.4198 0.2354 0.2603 0.052 Uiso 1 1 calc R . .
C32 C 0.3264(3) 0.2475(7) 0.4760(7) 0.0235(16) Uani 1 1 d . . .
C33 C 0.3072(2) 0.3440(6) 0.4660(6) 0.0248(15) Uani 1 1 d . B .
H33 H 0.3144 0.3899 0.4113 0.030 Uiso 1 1 calc R . .
C34 C 0.2772(3) 0.3750(7) 0.5356(7) 0.0297(17) Uani 1 1 d . . .
C35 C 0.2583(3) 0.4814(8) 0.5241(10) 0.047(3) Uani 1 1 d . B .
C36 C 0.2666(3) 0.3089(8) 0.6152(9) 0.043(2) Uani 1 1 d . B .
H36 H 0.2471 0.3298 0.6639 0.051 Uiso 1 1 calc R . .
C37 C 0.2853(4) 0.2090(7) 0.6231(8) 0.044(3) Uani 1 1 d D . .
C39 C 0.3150(3) 0.1820(7) 0.5578(7) 0.0340(19) Uani 1 1 d . B .
H39 H 0.3285 0.1171 0.5678 0.041 Uiso 1 1 calc R . .
C40 C 0.4002(3) 0.2926(6) 0.4594(7) 0.0230(16) Uani 1 1 d . . .
C41 C 0.4117(3) 0.3911(6) 0.4220(8) 0.0298(17) Uani 1 1 d . B .
H41 H 0.4014 0.4149 0.3580 0.036 Uiso 1 1 calc R . .
C42 C 0.4377(3) 0.4553(6) 0.4759(9) 0.036(2) Uani 1 1 d . . .
C43 C 0.4479(2) 0.5651(7) 0.4233(7) 0.059(3) Uani 1 1 d D B .
C44 C 0.4536(4) 0.4270(8) 0.5654(12) 0.060(3) Uani 1 1 d . B .
H44 H 0.4718 0.4718 0.5999 0.071 Uiso 1 1 calc R . .
C45 C 0.4430(4) 0.3307(9) 0.6074(8) 0.053(3) Uani 1 1 d D . .
C47 C 0.4162(3) 0.2662(7) 0.5569(7) 0.036(2) Uani 1 1 d . B .
H47 H 0.4082 0.2022 0.5888 0.043 Uiso 1 1 calc R . .
C48 C 0.3782(2) 0.0961(6) 0.4078(6) 0.0214(14) Uani 1 1 d . . .
C49 C 0.3489(2) 0.0179(6) 0.3916(6) 0.0244(15) Uani 1 1 d . B .
H49 H 0.3219 0.0383 0.3882 0.029 Uiso 1 1 calc R . .
C50 C 0.3586(3) -0.0873(7) 0.3807(6) 0.0295(17) Uani 1 1 d . . .
C51 C 0.3258(2) -0.1725(6) 0.3630(6) 0.038(2) Uani 1 1 d D B .
C52 C 0.3976(3) -0.1200(7) 0.3826(7) 0.0335(18) Uani 1 1 d . B .
H52 H 0.4042 -0.1920 0.3723 0.040 Uiso 1 1 calc R . .
C53 C 0.4266(3) -0.0463(6) 0.3999(7) 0.0286(17) Uani 1 1 d . . .
C54 C 0.4707(3) -0.0738(7) 0.4026(9) 0.037(2) Uani 1 1 d . B .
C55 C 0.4167(2) 0.0604(6) 0.4130(6) 0.0240(15) Uani 1 1 d . B .
H55 H 0.4373 0.1097 0.4259 0.029 Uiso 1 1 calc R . .
F1A F 0.2961(4) 0.3306(9) -0.0327(7) 0.0668(7) Uiso 0.633(9) 1 d PD B 1
F2A F 0.2718(4) 0.3931(8) 0.1061(9) 0.0668(7) Uiso 0.633(9) 1 d PD B 1
F3A F 0.2646(4) 0.2287(8) 0.0722(9) 0.0668(7) Uiso 0.633(9) 1 d PD B 1
F1B F 0.2849(6) 0.2473(14) -0.0170(12) 0.0668(7) Uiso 0.367(9) 1 d PD B 2
F2B F 0.2578(5) 0.2858(14) 0.1262(13) 0.0668(7) Uiso 0.367(9) 1 d PD B 2
F3B F 0.2869(6) 0.4070(9) 0.0387(15) 0.0668(7) Uiso 0.367(9) 1 d PD B 2
C30A C 0.4405(4) 0.2695(14) 0.0752(9) 0.046(2) Uiso 0.495(10) 1 d PD B 1
F4A F 0.4402(5) 0.2699(14) -0.0255(9) 0.0668(7) Uiso 0.495(10) 1 d PD B 1
F5A F 0.4637(5) 0.3469(11) 0.1034(12) 0.0668(7) Uiso 0.495(10) 1 d PD B 1
F6A F 0.4601(6) 0.1753(12) 0.1038(14) 0.0668(7) Uiso 0.495(10) 1 d PD B 1
C30B C 0.4319(5) 0.2231(16) 0.0479(14) 0.046(2) Uiso 0.505(10) 1 d PD B 2
F4B F 0.4249(5) 0.1547(11) -0.0241(11) 0.0668(7) Uiso 0.505(10) 1 d PD B 2
F5B F 0.4400(6) 0.3189(12) -0.0116(11) 0.0668(7) Uiso 0.505(10) 1 d PD B 2
F6B F 0.4642(6) 0.2101(13) 0.0990(13) 0.0668(7) Uiso 0.505(10) 1 d PD B 2
F7 F 0.2281(2) 0.4751(7) 0.4559(8) 0.072(2) Uani 1 1 d . . .
F8 F 0.2426(3) 0.5146(5) 0.6085(7) 0.072(2) Uani 1 1 d . . .
F9 F 0.2812(2) 0.5511(5) 0.4829(7) 0.0589(19) Uani 1 1 d . . .
C38A C 0.2809(3) 0.1422(9) 0.7239(8) 0.046(2) Uiso 0.620(9) 1 d PD B 1
F10A F 0.2472(3) 0.1651(10) 0.7712(9) 0.0668(7) Uiso 0.620(9) 1 d PD B 1
F11A F 0.2797(4) 0.0433(10) 0.6920(12) 0.0668(7) Uiso 0.620(9) 1 d PD B 1
F12A F 0.3089(3) 0.1497(9) 0.7957(11) 0.0668(7) Uiso 0.620(9) 1 d PD B 1
C38B C 0.2688(5) 0.1366(12) 0.7083(11) 0.046(2) Uiso 0.380(9) 1 d PD B 2
F10B F 0.2782(5) 0.1874(13) 0.7937(16) 0.0668(7) Uiso 0.380(9) 1 d PD B 2
F11B F 0.2304(4) 0.1254(15) 0.7046(16) 0.0668(7) Uiso 0.380(9) 1 d PD B 2
F12B F 0.2868(6) 0.0454(16) 0.707(2) 0.0668(7) Uiso 0.380(9) 1 d PD B 2
F13A F 0.4400(6) 0.5687(15) 0.3241(8) 0.0668(7) Uiso 0.423(14) 1 d PD B 1
F14A F 0.4254(5) 0.6360(13) 0.4700(14) 0.0668(7) Uiso 0.423(14) 1 d PD B 1
F15A F 0.4855(3) 0.5919(15) 0.4352(15) 0.0668(7) Uiso 0.423(14) 1 d PD B 1
F13B F 0.4581(4) 0.5471(11) 0.3285(8) 0.0668(7) Uiso 0.577(14) 1 d PD B 2
F14B F 0.4160(3) 0.6243(11) 0.4255(12) 0.0668(7) Uiso 0.577(14) 1 d PD B 2
F15B F 0.4763(4) 0.6088(11) 0.4754(10) 0.0668(7) Uiso 0.577(14) 1 d PD B 2
C46A C 0.4484(4) 0.2950(11) 0.7214(9) 0.046(2) Uiso 0.418(10) 1 d PD B 1
F16A F 0.4177(4) 0.2591(14) 0.7742(14) 0.0668(7) Uiso 0.418(10) 1 d PD B 1
F17A F 0.4737(5) 0.2169(12) 0.7085(15) 0.0668(7) Uiso 0.418(10) 1 d PD B 1
F18A F 0.4652(5) 0.3724(13) 0.7719(19) 0.0668(7) Uiso 0.418(10) 1 d PD B 1
C46B C 0.4646(3) 0.2999(9) 0.7086(8) 0.046(2) Uiso 0.582(10) 1 d PD B 2
F16B F 0.4508(4) 0.2085(8) 0.7412(11) 0.0668(7) Uiso 0.582(10) 1 d PD B 2
F17B F 0.5031(3) 0.2938(9) 0.6964(10) 0.0668(7) Uiso 0.582(10) 1 d PD B 2
F18B F 0.4560(4) 0.3708(10) 0.7807(13) 0.0668(7) Uiso 0.582(10) 1 d PD B 2
F19A F 0.3193(11) -0.166(3) 0.2634(10) 0.0668(7) Uiso 0.218(4) 1 d PD B 1
F20A F 0.3371(9) -0.2682(15) 0.387(3) 0.0668(7) Uiso 0.218(4) 1 d PD B 1
F21A F 0.2936(7) -0.148(3) 0.414(2) 0.0668(7) Uiso 0.218(4) 1 d PD B 1
F19B F 0.2906(4) -0.1278(14) 0.3545(18) 0.0668(7) Uiso 0.419(12) 1 d PD B 2
F20B F 0.3329(6) -0.2270(16) 0.2786(11) 0.0668(7) Uiso 0.419(12) 1 d PD B 2
F21B F 0.3257(6) -0.2355(16) 0.4433(11) 0.0668(7) Uiso 0.419(12) 1 d PD B 2
F19C F 0.3106(7) -0.1955(18) 0.4542(10) 0.0668(7) Uiso 0.362(12) 1 d PD B 3
F20C F 0.2982(5) -0.1332(14) 0.3040(18) 0.0668(7) Uiso 0.362(12) 1 d PD B 3
F21C F 0.3412(6) -0.2568(13) 0.3216(18) 0.0668(7) Uiso 0.362(12) 1 d PD B 3
F22 F 0.48959(17) -0.0354(5) 0.3212(5) 0.0485(17) Uani 1 1 d . . .
F23 F 0.4758(2) -0.1770(5) 0.4052(7) 0.059(2) Uani 1 1 d . . .
F24 F 0.4880(2) -0.0368(6) 0.4845(6) 0.0582(18) Uani 1 1 d . . .
OsB Os 0.11954(17) 0.2917(4) 0.3005(9) 0.030 Uiso 0.05 1 d PD C 3
P1B P 0.0744(11) 0.219(3) 0.418(3) 0.030 Uiso 0.05 1 d PD C 3

loop_
_atom_site_aniso_label
_atom_site_aniso_U_11
_atom_site_aniso_U_22
_atom_site_aniso_U_33
_atom_site_aniso_U_23
_atom_site_aniso_U_13
_atom_site_aniso_U_12
Os 0.03537(18) 0.03958(18) 0.03194(16) 0.0061(2) 0.0015(2) -0.00322(14)
P1 0.0451(16) 0.0318(12) 0.0498(16) -0.0025(11) -0.0097(13) 0.0016(11)
N1 0.021(3) 0.024(4) 0.045(5) -0.004(3) 0.012(4) 0.007(3)
B1 0.024(4) 0.016(3) 0.032(4) 0.003(3) 0.003(4) 0.007(3)
C1 0.039(6) 0.048(6) 0.043(6) 0.001(5) 0.005(5) 0.007(5)
C2 0.059(8) 0.049(7) 0.054(7) -0.015(6) -0.013(6) 0.010(6)
C3 0.070(9) 0.055(7) 0.060(8) -0.021(6) -0.016(7) 0.026(7)
C4 0.079(10) 0.086(10) 0.029(5) -0.007(6) 0.008(6) 0.030(8)
C5 0.051(7) 0.050(6) 0.027(5) -0.005(4) 0.005(4) 0.016(5)
C6 0.046(7) 0.063(8) 0.058(7) 0.015(6) 0.024(6) 0.002(6)
C7 0.035(6) 0.059(7) 0.048(6) 0.003(5) 0.014(5) -0.009(5)
C8 0.057(7) 0.103(11) 0.054(11) 0.001(8) -0.005(7) -0.043(7)
C9 0.042(6) 0.054(7) 0.053(7) 0.001(5) -0.005(5) -0.005(5)
C10 0.065(7) 0.048(7) 0.061(8) 0.008(5) 0.019(6) 0.006(6)
C11 0.050(6) 0.067(8) 0.050(7) 0.012(5) 0.003(5) 0.005(5)
C12 0.072(8) 0.063(8) 0.030(5) 0.005(5) 0.004(5) 0.008(6)
C13 0.058(6) 0.071(8) 0.038(6) 0.017(5) 0.020(5) 0.001(6)
C14 0.051(6) 0.057(7) 0.049(6) 0.007(5) 0.012(5) -0.007(5)
C18 0.070(10) 0.048(7) 0.098(13) -0.031(8) -0.030(9) 0.015(7)
C19 0.055(8) 0.086(11) 0.19(2) -0.070(17) 0.049(16) -0.017(8)
C20 0.053(10) 0.079(12) 0.26(3) -0.026(16) -0.077(15) 0.015(9)
C21 0.077(10) 0.051(7) 0.050(7) 0.008(6) -0.008(7) -0.005(7)
C22 0.121(16) 0.092(13) 0.089(13) 0.061(11) 0.040(12) -0.007(12)
C23 0.101(13) 0.053(8) 0.077(11) 0.031(8) -0.030(9) -0.008(8)
C24 0.031(4) 0.021(3) 0.016(4) 0.002(2) 0.000(3) 0.003(3)
C25 0.043(5) 0.022(3) 0.024(4) 0.001(3) -0.001(4) 0.008(3)
C26 0.056(6) 0.027(4) 0.023(4) 0.001(3) -0.001(4) -0.007(4)
C27 0.088(10) 0.047(6) 0.035(5) 0.003(5) -0.023(6) 0.012(6)
C28 0.073(8) 0.056(6) 0.026(4) 0.009(4) 0.014(5) 0.029(6)
C29 0.060(8) 0.085(11) 0.032(6) 0.011(6) 0.010(5) 0.031(8)
C31 0.046(6) 0.054(6) 0.030(5) 0.014(4) 0.015(4) 0.017(5)
C32 0.016(3) 0.024(4) 0.031(4) -0.003(3) 0.001(3) -0.005(3)
C33 0.025(4) 0.024(3) 0.025(4) 0.002(3) 0.001(3) 0.007(3)
C34 0.025(4) 0.023(4) 0.041(5) 0.002(3) 0.007(3) 0.008(3)
C35 0.036(5) 0.035(5) 0.072(8) -0.001(5) 0.012(5) 0.013(4)
C36 0.041(5) 0.038(5) 0.050(6) -0.005(4) 0.020(5) 0.013(4)
C37 0.055(6) 0.021(4) 0.055(6) 0.001(4) 0.023(5) 0.001(4)
C39 0.040(5) 0.027(4) 0.036(4) 0.003(3) 0.011(4) 0.007(3)
C40 0.020(3) 0.018(3) 0.031(4) 0.003(3) 0.002(3) -0.002(3)
C41 0.031(4) 0.015(3) 0.043(5) 0.006(3) 0.004(4) 0.007(3)
C42 0.028(4) 0.015(3) 0.065(6) -0.008(4) -0.004(4) 0.002(3)
C43 0.043(6) 0.028(5) 0.105(11) -0.005(6) -0.001(6) -0.011(4)
C44 0.062(8) 0.021(4) 0.095(10) -0.016(5) -0.025(7) -0.013(5)
C45 0.074(9) 0.036(5) 0.049(6) -0.007(5) -0.030(6) -0.006(5)
C47 0.063(6) 0.020(4) 0.026(4) -0.005(3) 0.004(4) -0.002(4)
C48 0.024(4) 0.021(3) 0.019(3) 0.001(3) 0.000(3) 0.003(3)
C49 0.023(4) 0.032(4) 0.018(3) 0.003(3) -0.003(3) -0.006(3)
C50 0.037(5) 0.026(4) 0.026(4) -0.002(3) -0.005(3) -0.007(3)
C51 0.045(6) 0.029(4) 0.040(5) 0.002(4) 0.001(4) -0.010(4)
C52 0.042(5) 0.020(3) 0.039(5) -0.001(3) -0.007(4) 0.000(3)
C53 0.030(4) 0.019(3) 0.037(4) -0.006(3) -0.003(3) 0.003(3)
C54 0.033(5) 0.019(4) 0.058(6) -0.002(4) -0.001(4) 0.007(3)
C55 0.028(4) 0.017(3) 0.027(4) -0.001(3) -0.007(3) -0.002(3)
F7 0.053(4) 0.063(5) 0.099(6) -0.012(4) -0.024(4) 0.024(4)
F8 0.099(6) 0.038(3) 0.080(5) 0.004(3) 0.038(5) 0.031(4)
F9 0.053(4) 0.028(3) 0.096(6) 0.010(3) 0.021(4) 0.010(3)
F22 0.038(3) 0.050(3) 0.057(5) 0.007(3) 0.008(3) 0.003(2)
F23 0.050(4) 0.027(3) 0.102(6) 0.012(3) 0.009(4) 0.011(3)
F24 0.042(4) 0.078(5) 0.054(4) 0.001(3) -0.014(3) 0.022(3)

loop_
_atom_type_symbol
_atom_type_description
_atom_type_scat_dispersion_real
_atom_type_scat_dispersion_imag
_atom_type_scat_source
C C 0.0033 0.0016 'International Tables Vol C Tables 4.2.6.8 and 6.1.1.4'
H H 0.0000 0.0000 'International Tables Vol C Tables 4.2.6.8 and 6.1.1.4'
B B 0.0013 0.0007 'International Tables Vol C Tables 4.2.6.8 and 6.1.1.4'
N N 0.0061 0.0033 'International Tables Vol C Tables 4.2.6.8 and 6.1.1.4'
F F 0.0171 0.0103 'International Tables Vol C Tables 4.2.6.8 and 6.1.1.4'
P P 0.1023 0.0942 'International Tables Vol C Tables 4.2.6.8 and 6.1.1.4'
Os Os -1.2165 7.6030 'International Tables Vol C Tables 4.2.6.8 and 6.1.1.4'

loop_
_geom_angle_atom_site_label_1
_geom_angle_atom_site_label_2
_geom_angle_atom_site_label_3
_geom_angle
C7 Os N1 76.6(4)
C7 Os C10 99.4(4)
N1 Os C10 88.0(3)
C7 Os C11 92.0(4)
N1 Os C11 121.8(3)
C10 Os C11 37.1(2)
C7 Os C9 61.6(5)
N1 Os C9 131.3(4)
C10 Os C9 120.8(4)
C11 Os C9 85.2(4)
C7 Os C14 133.9(4)
N1 Os C14 87.3(3)
C10 Os C14 36.3(2)
C11 Os C14 60.6(3)
C9 Os C14 139.7(4)
C7 Os C12 119.5(4)
N1 Os C12 145.5(4)
C10 Os C12 60.5(3)
C11 Os C12 36.2(2)
C9 Os C12 80.7(4)
C14 Os C12 59.2(3)
C7 Os C13 151.6(5)
N1 Os C13 118.2(4)
C10 Os C13 59.7(3)
C11 Os C13 59.6(3)
C9 Os C13 110.4(4)
C14 Os C13 35.1(2)
C12 Os C13 35.1(2)
C7 Os P1 104.6(4)
N1 Os P1 85.3(2)
C10 Os P1 152.8(3)
C11 Os P1 151.3(3)
C9 Os P1 82.5(4)
C14 Os P1 116.9(3)
C12 Os P1 115.8(3)
C13 Os P1 100.9(3)
C15B P1 C15A 9.0(13)
C15B P1 C21 96.8(10)
C15A P1 C21 105.7(7)
C15B P1 C18 106.5(17)
C15A P1 C18 102.5(10)
C21 P1 C18 102.1(8)
C15B P1 Os 118.1(13)
C15A P1 Os 114.0(7)
C21 P1 Os 117.0(5)
C18 P1 Os 113.9(5)
C1 N1 C5 120.7(10)
C1 N1 Os 124.3(7)
C5 N1 Os 112.5(7)
C40 B1 C24 111.2(7)
C40 B1 C32 104.1(7)
C24 B1 C32 115.9(7)
C40 B1 C48 110.8(6)
C24 B1 C48 102.6(6)
C32 B1 C48 112.4(7)
N1 C1 C2 121.4(11)
C1 C2 C3 117.8(13)
C4 C3 C2 120.0(13)
C3 C4 C5 121.3(14)
N1 C5 C4 118.1(13)
N1 C5 C6 115.5(10)
C4 C5 C6 126.2(13)
C7 C6 C5 117.6(11)
C6 C7 C8 139.3(12)
C6 C7 Os 116.2(9)
C8 C7 Os 104.2(9)
C7 C8 C9 96.7(10)
C8 C9 Os 93.3(8)
C14 C10 C11 108.0
C14 C10 Os 75.4(4)
C11 C10 Os 71.7(4)
C12 C11 C10 108.0
C12 C11 Os 75.6(4)
C10 C11 Os 71.2(4)
C11 C12 C13 108.0
C11 C12 Os 68.3(3)
C13 C12 Os 74.4(3)
C14 C13 C12 108.0
C14 C13 Os 70.1(4)
C12 C13 Os 70.5(3)
C10 C14 C13 108.0
C10 C14 Os 68.3(3)
C13 C14 Os 74.8(4)
C16A C15A C17A 113.9(16)
C16A C15A P1 124.6(14)
C17A C15A P1 121.1(13)
C16B C15B C17B 122(3)
C16B C15B P1 115(2)
C17B C15B P1 123(2)
C19 C18 C20 111.3(19)
C19 C18 P1 115.6(15)
C20 C18 P1 110.5(12)
C23 C21 C22 113.0(16)
C23 C21 P1 111.6(10)
C22 C21 P1 112.0(10)
C31 C24 C25 113.9(8)
C31 C24 B1 118.8(8)
C25 C24 B1 127.1(7)
C24 C25 C26 122.5(9)
C28 C26 C25 121.3(11)
C28 C26 C27 120.0(9)
C25 C26 C27 118.7(10)
F3A C27 F3B 138.4(13)
F3A C27 F1B 63.2(9)
F3B C27 F1B 110.1(9)
F3A C27 F2A 110.5(9)
F3B C27 F2A 45.9(9)
F1B C27 F2A 139.6(13)
F3A C27 F2B 46.5(9)
F3B C27 F2B 109.5(9)
F1B C27 F2B 107.0(9)
F2A C27 F2B 67.1(9)
F3A C27 F1A 111.0(8)
F3B C27 F1A 62.9(9)
F1B C27 F1A 51.0(9)
F2A C27 F1A 106.7(7)
F2B C27 F1A 140.3(13)
F3A C27 C26 109.8(9)
F3B C27 C26 110.9(12)
F1B C27 C26 108.6(12)
F2A C27 C26 110.7(9)
F2B C27 C26 110.6(11)
F1A C27 C26 108.1(9)
C26 C28 C29 118.8(10)
C28 C29 C31 115.8(10)
C28 C29 C30B 114.0(12)
C31 C29 C30B 127.7(13)
C28 C29 C30A 128.1(11)
C31 C29 C30A 115.1(11)
C30B C29 C30A 28.5(8)
C24 C31 C29 127.6(11)
C33 C32 C39 117.7(8)
C33 C32 B1 119.9(7)
C39 C32 B1 121.5(8)
C32 C33 C34 121.3(8)
C36 C34 C33 119.8(8)
C36 C34 C35 120.7(8)
C33 C34 C35 119.5(8)
F8 C35 F9 112.0(10)
F8 C35 F7 105.4(9)
F9 C35 F7 102.8(11)
F8 C35 C34 112.7(10)
F9 C35 C34 113.7(8)
F7 C35 C34 109.4(9)
C34 C36 C37 118.8(8)
C39 C37 C36 120.6(8)
C39 C37 C38B 124.4(10)
C36 C37 C38B 115.0(10)
C39 C37 C38A 117.1(9)
C36 C37 C38A 120.1(9)
C38B C37 C38A 17.1(7)
C37 C39 C32 121.7(8)
C41 C40 C47 114.6(8)
C41 C40 B1 123.1(8)
C47 C40 B1 121.6(7)
C42 C41 C40 121.8(9)
C44 C42 C41 122.6(9)
C44 C42 C43 121.7(8)
C41 C42 C43 115.7(9)
F13B C43 F15B 111.8(8)
F13B C43 F13A 30.0(8)
F15B C43 F13A 130.2(11)
F13B C43 F14B 109.9(8)
F15B C43 F14B 110.6(8)
F13A C43 F14B 80.4(9)
F13B C43 F15A 84.2(9)
F15B C43 F15A 28.4(8)
F13A C43 F15A 107.5(9)
F14B C43 F15A 129.6(12)
F13B C43 F14A 134.9(11)
F15B C43 F14A 84.0(9)
F13A C43 F14A 107.9(9)
F14B C43 F14A 29.7(8)
F15A C43 F14A 108.8(9)
F13B C43 C42 108.1(9)
F15B C43 C42 108.1(10)
F13A C43 C42 114.0(10)
F14B C43 C42 108.3(9)
F15A C43 C42 112.5(11)
F14A C43 C42 105.9(11)
C42 C44 C45 118.6(9)
C44 C45 C47 120.3(9)
C44 C45 C46B 115.7(10)
C47 C45 C46B 124.0(10)
C44 C45 C46A 126.9(11)
C47 C45 C46A 110.7(11)
C46B C45 C46A 21.3(7)
C45 C47 C40 122.1(9)
C55 C48 C49 115.9(7)
C55 C48 B1 123.4(7)
C49 C48 B1 120.3(7)
C50 C49 C48 121.6(8)
C49 C50 C52 121.0(8)
C49 C50 C51 120.8(8)
C52 C50 C51 118.1(7)
F20C C51 F21C 110.9(9)
F20C C51 F21A 67.2(14)
F21C C51 F21A 137.0(18)
F20C C51 F20A 134.5(18)
F21C C51 F20A 38.9(14)
F21A C51 F20A 110.0(10)
F20C C51 F21B 134.1(13)
F21C C51 F21B 80.1(10)
F21A C51 F21B 75.1(14)
F20A C51 F21B 41.3(14)
F20C C51 F19A 43.9(14)
F21C C51 F19A 73.5(15)
F21A C51 F19A 110.0(10)
F20A C51 F19A 110.1(11)
F21B C51 F19A 145.2(19)
F20C C51 F20B 81.0(11)
F21C C51 F20B 32.3(9)
F21A C51 F20B 133.9(18)
F20A C51 F20B 69.9(15)
F21B C51 F20B 109.9(8)
F19A C51 F20B 41.2(15)
F20C C51 F19C 109.5(9)
F21C C51 F19C 110.0(9)
F21A C51 F19C 43.9(14)
F20A C51 F19C 72.3(14)
F21B C51 F19C 32.3(9)
F19A C51 F19C 146.3(19)
F20B C51 F19C 134.3(13)
F20C C51 F19B 31.2(10)
F21C C51 F19B 132.5(13)
F21A C51 F19B 36.3(14)
F20A C51 F19B 132.8(17)
F21B C51 F19B 109.0(9)
F19A C51 F19B 74.9(15)
F20B C51 F19B 108.6(9)
F19C C51 F19B 79.8(11)
F20C C51 C50 109.2(10)
F21C C51 C50 110.0(11)
F21A C51 C50 110.7(16)
F20A C51 C50 113.4(16)
F21B C51 C50 107.8(11)
F19A C51 C50 102.4(18)
F20B C51 C50 110.8(11)
F19C C51 C50 107.2(11)
F19B C51 C50 110.7(10)
C53 C52 C50 118.6(8)
C52 C53 C55 120.4(8)
C52 C53 C54 122.9(8)
C55 C53 C54 116.7(7)
F24 C54 F23 106.2(9)
F24 C54 F22 107.5(8)
F23 C54 F22 108.8(8)
F24 C54 C53 112.0(8)
F23 C54 C53 110.6(8)
F22 C54 C53 111.5(8)
C48 C55 C53 122.3(7)
F4A C30A F5A 106.4(11)
F4A C30A F6A 105.7(14)
F5A C30A F6A 106.3(14)
F4A C30A C29 110.2(12)
F5A C30A C29 122.4(17)
F6A C30A C29 104.8(12)
F6B C30B F4B 116.0(16)
F6B C30B F5B 102.6(14)
F4B C30B F5B 102.1(15)
F6B C30B C29 111.6(15)
F4B C30B C29 118.9(16)
F5B C30B C29 102.5(15)
F11A C38A F10A 109.0(9)
F11A C38A F12A 108.0(8)
F10A C38A F12A 105.7(8)
F11A C38A C37 104.8(12)
F10A C38A C37 110.4(10)
F12A C38A C37 118.7(11)
F11B C38B F12B 111.4(10)
F11B C38B F10B 108.8(10)
F12B C38B F10B 109.5(10)
F11B C38B C37 113.4(15)
F12B C38B C37 110.4(18)
F10B C38B C37 103.0(15)
F18A C46A F17A 110.3(10)
F18A C46A F16A 109.8(9)
F17A C46A F16A 108.4(9)
F18A C46A C45 107.9(15)
F17A C46A C45 100.0(13)
F16A C46A C45 120.0(14)
F17B C46B F16B 109.8(9)
F17B C46B F18B 110.0(9)
F16B C46B F18B 106.9(8)
F17B C46B C45 112.2(8)
F16B C46B C45 108.9(11)
F18B C46B C45 108.8(12)

loop_
_geom_bond_atom_site_label_1
_geom_bond_atom_site_label_2
_geom_bond_distance
Os C7 2.052(11)
Os N1 2.182(9)
Os C10 2.204(10)
Os C11 2.211(10)
Os C9 2.240(13)
Os C14 2.295(9)
Os C12 2.305(9)
Os C13 2.355(9)
Os P1 2.395(3)
P1 C15B 1.821(16)
P1 C15A 1.829(13)
P1 C21 1.880(14)
P1 C18 1.902(17)
N1 C1 1.321(15)
N1 C5 1.360(14)
B1 C40 1.608(13)
B1 C24 1.643(11)
B1 C32 1.649(13)
B1 C48 1.655(11)
C1 C2 1.380(17)
C2 C3 1.39(2)
C3 C4 1.32(2)
C4 C5 1.391(17)
C5 C6 1.40(2)
C6 C7 1.36(2)
C7 C8 1.433(19)
C8 C9 1.51(2)
C10 C14 1.405(8)
C10 C11 1.405(8)
C11 C12 1.405(8)
C12 C13 1.405(8)
C13 C14 1.405(8)
C15A C16A 1.313(10)
C15A C17A 1.496(10)
C15B C16B 1.304(10)
C15B C17B 1.502(10)
C18 C19 1.43(3)
C18 C20 1.56(2)
C21 C23 1.48(2)
C21 C22 1.54(3)
C24 C31 1.350(12)
C24 C25 1.374(12)
C25 C26 1.400(12)
C26 C28 1.365(17)
C26 C27 1.576(16)
C27 F3A 1.287(9)
C27 F3B 1.305(9)
C27 F1B 1.320(9)
C27 F2A 1.325(9)
C27 F2B 1.327(9)
C27 F1A 1.330(8)
C28 C29 1.404(19)
C29 C31 1.408(15)
C29 C30B 1.502(10)
C29 C30A 1.529(9)
C32 C33 1.391(12)
C32 C39 1.402(13)
C33 C34 1.412(12)
C34 C36 1.378(14)
C34 C35 1.501(13)
C35 F8 1.287(14)
C35 F9 1.291(13)
C35 F7 1.355(15)
C36 C37 1.420(13)
C37 C39 1.358(14)
C37 C38B 1.541(9)
C37 C38A 1.565(9)
C40 C41 1.396(11)
C40 C47 1.416(13)
C41 C42 1.387(13)
C42 C44 1.329(18)
C42 C43 1.590(13)
C43 F13B 1.297(9)
C43 F15B 1.298(9)
C43 F13A 1.315(9)
C43 F14B 1.316(9)
C43 F15A 1.324(9)
C43 F14A 1.324(9)
C44 C45 1.384(17)
C45 C47 1.387(14)
C45 C46B 1.553(9)
C45 C46A 1.558(9)
C48 C55 1.379(11)
C48 C49 1.418(11)
C49 C50 1.381(12)
C50 C52 1.381(13)
C50 C51 1.567(11)
C51 F20C 1.305(9)
C51 F21C 1.306(9)
C51 F21A 1.307(10)
C51 F20A 1.310(10)
C51 F21B 1.313(9)
C51 F19A 1.313(10)
C51 F20B 1.317(9)
C51 F19C 1.321(9)
C51 F19B 1.322(9)
C52 C53 1.373(12)
C53 C55 1.404(11)
C53 C54 1.531(13)
C54 F24 1.301(12)
C54 F23 1.322(10)
C54 F22 1.326(12)
C30A F4A 1.306(7)
C30A F5A 1.309(10)
C30A F6A 1.42(2)
C30B F6B 1.29(2)
C30B F4B 1.297(8)
C30B F5B 1.47(3)
C38A F11A 1.323(9)
C38A F10A 1.326(9)
C38A F12A 1.330(9)
C38B F11B 1.307(10)
C38B F12B 1.308(10)
C38B F10B 1.320(10)
C46A F18A 1.310(10)
C46A F17A 1.319(10)
C46A F16A 1.324(10)
C46B F17B 1.311(9)
C46B F16B 1.320(9)
C46B F18B 1.330(9)
OsB P1B 2.345(10)
